data_7103097
loop_
_publ_author_name
'Yang, Xiaobing'
'Gan, Liangbing'
'Wang, Zheming'

_publ_section_title
;
 Controlled regio- and chemoselective addition of isothiocyanate to the
 dione moiety of a cage-opened fullerene-mixed peroxide derivative.
;
_journal_issue 17
_journal_name_full 'Chemical communications (Cambridge, England)'
_journal_page_first 1980
_journal_page_last 1982
_journal_paper_doi 10.1039/b800722e
_journal_year 2008
_chemical_formula_sum 'C78 H38 Cl3 N O10 S'
_chemical_formula_weight 1287.50
_chemical_name_systematic
;
?
;
_space_group_IT_number 14
_symmetry_cell_setting monoclinic
_symmetry_space_group_name_Hall '-P 2yn'
_symmetry_space_group_name_H-M 'P 1 21/n 1'
_atom_sites_solution_hydrogens 'geom or difmap'
_atom_sites_solution_primary direct
_atom_sites_solution_secondary difmap
_audit_creation_method SHELXL-97
_cell_angle_alpha 90.00
_cell_angle_beta 104.84(3)
_cell_angle_gamma 90.00
_cell_formula_units_Z 4
_cell_length_a 15.331(3)
_cell_length_b 14.898(3)
_cell_length_c 25.152(5)
_cell_measurement_reflns_used 30622
_cell_measurement_temperature 143(2)
_cell_measurement_theta_max 25.03
_cell_measurement_theta_min 2.16
_cell_volume 5552.9(19)
_computing_cell_refinement Rapid-AUTO
_computing_data_collection 'Rapid-AUTO (Rigaku,2000)'
_computing_data_reduction 'CrystalStructure (Rigaku/MSC,2000)'
_computing_molecular_graphics 'Siemens SHELXTL V4.2,(Sheldrick,1990)'
_computing_publication_material SHELXL-97,(Sheldrick,1997)
_computing_structure_refinement SHELXL-97,(Sheldrick,1997)
_computing_structure_solution SHELXS-97,(Sheldrick,1997)
_diffrn_ambient_temperature 143(2)
_diffrn_detector_area_resol_mean 10.00
_diffrn_measured_fraction_theta_full 0.992
_diffrn_measured_fraction_theta_max 0.992
_diffrn_measurement_device_type 'Rigaku RAXIS RAPID IP'
_diffrn_measurement_method \W
_diffrn_radiation_monochromator graphite
_diffrn_radiation_source 'fine-focus sealed tube'
_diffrn_radiation_type MoK\a
_diffrn_radiation_wavelength 0.71073
_diffrn_reflns_av_R_equivalents 0.0567
_diffrn_reflns_av_sigmaI/netI 0.0970
_diffrn_reflns_limit_h_max 18
_diffrn_reflns_limit_h_min -18
_diffrn_reflns_limit_k_max 17
_diffrn_reflns_limit_k_min -17
_diffrn_reflns_limit_l_max 28
_diffrn_reflns_limit_l_min -29
_diffrn_reflns_number 30622
_diffrn_reflns_theta_full 25.03
_diffrn_reflns_theta_max 25.03
_diffrn_reflns_theta_min 2.16
_diffrn_standards_decay_% 0
_diffrn_standards_interval_count 0
_diffrn_standards_interval_time 0
_diffrn_standards_number 0
_exptl_absorpt_coefficient_mu 0.276
_exptl_absorpt_correction_T_max 0.908
_exptl_absorpt_correction_T_min 0.871
_exptl_absorpt_correction_type empirical
_exptl_absorpt_process_details
;
HIGASHI, T. (1995). Abscor-Empirical
Absorption Correction based on Fourier
Series Approximation.
Rigaku Corporation,Tokyo,Japan.
;
_exptl_crystal_colour red
_exptl_crystal_density_diffrn 1.540
_exptl_crystal_density_method 'not measured'
_exptl_crystal_description block
_exptl_crystal_F_000 2640
_exptl_crystal_size_max 0.50
_exptl_crystal_size_mid 0.50
_exptl_crystal_size_min 0.35
_refine_diff_density_max 0.633
_refine_diff_density_min -0.802
_refine_diff_density_rms 0.076
_refine_ls_extinction_method none
_refine_ls_goodness_of_fit_ref 1.010
_refine_ls_hydrogen_treatment mixed
_refine_ls_matrix_type full
_refine_ls_number_parameters 879
_refine_ls_number_reflns 9737
_refine_ls_number_restraints 0
_refine_ls_restrained_S_all 1.010
_refine_ls_R_factor_all 0.1209
_refine_ls_R_factor_gt 0.0673
_refine_ls_shift/su_max 0.000
_refine_ls_shift/su_mean 0.000
_refine_ls_structure_factor_coef Fsqd
_refine_ls_weighting_details 'calc w=1/[\s^2^(Fo^2^)+(0.0900P)^2^+0.0000P] where P=(Fo^2^+2Fc^2^)/3'
_refine_ls_weighting_scheme calc
_refine_ls_wR_factor_gt 0.1627
_refine_ls_wR_factor_ref 0.1794
_reflns_number_gt 5316
_reflns_number_total 9737
_reflns_threshold_expression >2sigma(I)
_cod_data_source_file b800722e.txt
_cod_data_source_block a
_cod_original_sg_symbol_H-M P2(1)/n
_cod_database_code 7103097

loop_
_symmetry_equiv_pos_as_xyz
'x, y, z'
'-x+1/2, y+1/2, -z+1/2'
'-x, -y, -z'
'x-1/2, -y-1/2, z-1/2'

loop_
_atom_site_label
_atom_site_type_symbol
_atom_site_fract_x
_atom_site_fract_y
_atom_site_fract_z
_atom_site_U_iso_or_equiv
_atom_site_adp_type
_atom_site_occupancy
_atom_site_symmetry_multiplicity
_atom_site_calc_flag
_atom_site_refinement_flags
_atom_site_disorder_assembly
_atom_site_disorder_group
Cl1 Cl 0.15962(11) 0.04298(12) 0.08589(6) 0.0776(5) Uani 1 1 d . . .
Cl2 Cl 0.27154(11) 0.18304(17) 0.14454(10) 0.1348(10) Uani 1 1 d . . .
Cl3 Cl 0.16664(16) 0.21268(16) 0.03064(11) 0.1308(8) Uani 1 1 d . . .
S1 S 0.08985(8) 0.02976(7) 0.21349(4) 0.0354(3) Uani 1 1 d . . .
O1 O 0.13086(17) 0.24979(17) 0.21302(11) 0.0277(6) Uani 1 1 d . . .
O2 O 0.0979(2) 0.3700(2) 0.15767(12) 0.0383(8) Uani 1 1 d . . .
HO2 H 0.152(3) 0.397(3) 0.170(2) 0.055(16) Uiso 1 1 d . . .
O3 O -0.07274(18) 0.09091(18) 0.16693(10) 0.0306(7) Uani 1 1 d . . .
O4 O -0.03985(18) 0.1330(2) 0.12228(11) 0.0345(7) Uani 1 1 d . . .
O5 O 0.0102(2) -0.04502(17) 0.32128(12) 0.0369(8) Uani 1 1 d . . .
O6 O -0.05643(19) -0.09504(17) 0.34257(11) 0.0337(7) Uani 1 1 d . . .
O7 O 0.2212(2) 0.0900(2) 0.42091(11) 0.0520(9) Uani 1 1 d . . .
O8A O 0.2174(5) 0.0674(6) 0.4797(2) 0.046(3) Uani 0.537(10) 1 d P . .
O8B O 0.2690(7) 0.1207(5) 0.4795(3) 0.054(3) Uani 0.463(10) 1 d P . .
O9 O 0.29426(18) 0.3180(2) 0.33622(12) 0.0406(8) Uani 1 1 d . . .
O10 O 0.34021(19) 0.2406(2) 0.36763(13) 0.0509(9) Uani 1 1 d . . .
N1 N 0.2394(3) -0.0331(3) 0.29666(18) 0.0600(13) Uani 1 1 d . . .
C1 C -0.2792(3) 0.2914(3) 0.27367(19) 0.0404(12) Uani 1 1 d . . .
C2 C -0.2545(3) 0.3612(3) 0.24486(18) 0.0377(11) Uani 1 1 d . . .
C3 C -0.2292(3) 0.4474(3) 0.2725(2) 0.0425(13) Uani 1 1 d . . .
C4 C -0.2269(3) 0.4577(3) 0.3276(2) 0.0407(12) Uani 1 1 d . . .
C5 C -0.2528(3) 0.3832(3) 0.3571(2) 0.0419(12) Uani 1 1 d . . .
C6 C -0.2785(3) 0.3009(3) 0.33109(19) 0.0384(11) Uani 1 1 d . . .
C7 C -0.2477(3) 0.2181(3) 0.35898(19) 0.0386(11) Uani 1 1 d . . .
C8 C -0.2289(3) 0.1557(3) 0.31918(18) 0.0350(11) Uani 1 1 d . . .
C9 C -0.2474(3) 0.2015(3) 0.26674(18) 0.0346(11) Uani 1 1 d . . .
C10 C -0.1894(3) 0.1875(3) 0.23279(16) 0.0289(10) Uani 1 1 d . . .
C11 C -0.1629(3) 0.2612(3) 0.20393(16) 0.0280(10) Uani 1 1 d . . .
C12 C -0.1981(3) 0.3461(3) 0.20821(17) 0.0340(11) Uani 1 1 d . . .
C13 C -0.1388(3) 0.4232(3) 0.21102(17) 0.0342(11) Uani 1 1 d . . .
C14 C -0.1577(3) 0.4848(3) 0.25079(19) 0.0388(12) Uani 1 1 d . . .
C15 C -0.0861(3) 0.5301(3) 0.2857(2) 0.0409(12) Uani 1 1 d . . .
C16 C -0.0840(3) 0.5390(3) 0.34342(19) 0.0407(12) Uani 1 1 d . . .
C17 C -0.1531(3) 0.5046(3) 0.36320(19) 0.0409(12) Uani 1 1 d . . .
C18 C -0.1331(3) 0.4595(3) 0.41657(19) 0.0398(12) Uani 1 1 d . . .
C19 C -0.1939(3) 0.3845(3) 0.41271(19) 0.0380(11) Uani 1 1 d . . .
C20 C -0.1656(3) 0.3044(3) 0.43902(17) 0.0339(10) Uani 1 1 d . . .
C21 C -0.1927(3) 0.2198(3) 0.41231(18) 0.0365(11) Uani 1 1 d . . .
C22 C -0.1166(3) 0.1583(3) 0.42732(17) 0.0351(11) Uani 1 1 d . . .
C23 C -0.0982(3) 0.0970(3) 0.38905(17) 0.0332(10) Uani 1 1 d . . .
C24 C -0.1562(3) 0.0979(3) 0.33320(17) 0.0309(10) Uani 1 1 d . . .
C25 C -0.1018(3) 0.0799(2) 0.29576(16) 0.0277(10) Uani 1 1 d . . .
C26 C -0.1166(3) 0.1244(2) 0.24746(16) 0.0254(9) Uani 1 1 d . . .
C27 C -0.0473(3) 0.1477(2) 0.21439(15) 0.0237(9) Uani 1 1 d . . .
C28 C -0.0719(3) 0.2467(3) 0.19846(15) 0.0244(9) Uani 1 1 d . . .
C29 C -0.0199(3) 0.3201(3) 0.19574(15) 0.0257(9) Uani 1 1 d . . .
C30 C -0.0528(3) 0.4086(3) 0.20633(16) 0.0324(10) Uani 1 1 d . . .
C31 C 0.0231(3) 0.4568(3) 0.24248(18) 0.0344(11) Uani 1 1 d . . .
C32 C 0.0047(3) 0.5145(3) 0.28079(19) 0.0366(11) Uani 1 1 d . . .
C33 C 0.0636(3) 0.5119(3) 0.33608(19) 0.0359(11) Uani 1 1 d . . .
C34 C 0.0101(3) 0.5296(3) 0.37492(19) 0.0392(12) Uani 1 1 d . . .
C35 C 0.0290(3) 0.4853(3) 0.42497(18) 0.0362(11) Uani 1 1 d . . .
C36 C -0.0423(3) 0.4491(3) 0.44636(18) 0.0359(11) Uani 1 1 d . . .
C37 C -0.0129(3) 0.3664(3) 0.47378(16) 0.0338(11) Uani 1 1 d . . .
C38 C -0.0716(3) 0.2957(3) 0.47052(16) 0.0342(10) Uani 1 1 d . . .
C39 C -0.0425(3) 0.2044(3) 0.46320(16) 0.0324(10) Uani 1 1 d . . .
C40 C 0.0439(3) 0.1885(3) 0.45867(15) 0.0324(10) Uani 1 1 d . . .
C41 C 0.0624(3) 0.1231(3) 0.42114(16) 0.0315(10) Uani 1 1 d . . .
C42 C -0.0085(3) 0.0770(3) 0.38712(16) 0.0300(10) Uani 1 1 d . . .
C43 C -0.0081(3) 0.0475(2) 0.32826(17) 0.0289(10) Uani 1 1 d . . .
C44 C 0.0597(3) 0.1014(2) 0.30916(15) 0.0241(9) Uani 1 1 d . . .
C45 C 0.0524(3) 0.1260(2) 0.24977(15) 0.0232(9) Uani 1 1 d . . .
C46 C 0.1185(2) 0.2030(3) 0.25738(16) 0.0240(9) Uani 1 1 d . . .
C47 C 0.0813(3) 0.3318(3) 0.20473(16) 0.0285(10) Uani 1 1 d . . .
C48 C 0.1004(3) 0.3975(3) 0.25402(16) 0.0272(9) Uani 1 1 d . . .
C49 C 0.1517(3) 0.3903(3) 0.30731(18) 0.0301(10) Uani 1 1 d . . .
C50 C 0.1322(3) 0.4491(3) 0.34816(18) 0.0352(11) Uani 1 1 d . . .
C51 C 0.1540(3) 0.4039(3) 0.40141(18) 0.0337(11) Uani 1 1 d . . .
C52 C 0.1042(3) 0.4226(3) 0.43905(17) 0.0343(11) Uani 1 1 d . . .
C53 C 0.0791(3) 0.3498(3) 0.46937(16) 0.0342(11) Uani 1 1 d . . .
C54 C 0.1059(3) 0.2629(3) 0.46123(16) 0.0325(10) Uani 1 1 d . . .
C55 C 0.1613(3) 0.2459(3) 0.42400(16) 0.0315(10) Uani 1 1 d . . .
C56 C 0.1460(3) 0.1488(3) 0.40379(16) 0.0306(10) Uani 1 1 d . . .
C57 C 0.1237(3) 0.1511(3) 0.34238(16) 0.0254(9) Uani 1 1 d . . .
C58 C 0.1581(2) 0.2204(3) 0.31075(16) 0.0245(9) Uani 1 1 d . . .
C59 C 0.2014(3) 0.3071(3) 0.33613(17) 0.0308(10) Uani 1 1 d . . .
C60 C 0.1846(3) 0.3145(3) 0.39458(17) 0.0330(10) Uani 1 1 d . . .
C61 C 0.1794(3) -0.0039(3) 0.26444(19) 0.0406(12) Uani 1 1 d . . .
C62 C -0.1068(3) 0.1093(4) 0.07132(17) 0.0481(13) Uani 1 1 d . . .
C63 C -0.1086(4) 0.0093(4) 0.0642(2) 0.080(2) Uani 1 1 d . . .
H63A H -0.1340 -0.0180 0.0914 0.120 Uiso 1 1 calc R . .
H63B H -0.0482 -0.0124 0.0685 0.120 Uiso 1 1 calc R . .
H63C H -0.1447 -0.0058 0.0281 0.120 Uiso 1 1 calc R . .
C64 C -0.0663(4) 0.1561(5) 0.0281(2) 0.0771(19) Uani 1 1 d . . .
H64A H -0.0665 0.2199 0.0334 0.116 Uiso 1 1 calc R . .
H64B H -0.1018 0.1415 -0.0081 0.116 Uiso 1 1 calc R . .
H64C H -0.0054 0.1358 0.0324 0.116 Uiso 1 1 calc R . .
C65 C -0.1983(3) 0.1515(4) 0.0726(2) 0.0721(18) Uani 1 1 d . . .
H65A H -0.1916 0.2154 0.0768 0.108 Uiso 1 1 calc R . .
H65B H -0.2179 0.1272 0.1029 0.108 Uiso 1 1 calc R . .
H65C H -0.2423 0.1382 0.0388 0.108 Uiso 1 1 calc R . .
C66 C -0.0117(3) -0.1769(3) 0.36597(17) 0.0330(10) Uani 1 1 d . . .
C67 C 0.0109(3) -0.2320(3) 0.3207(2) 0.0448(12) Uani 1 1 d . . .
H67A H -0.0434 -0.2449 0.2929 0.067 Uiso 1 1 calc R . .
H67B H 0.0389 -0.2872 0.3358 0.067 Uiso 1 1 calc R . .
H67C H 0.0515 -0.1989 0.3048 0.067 Uiso 1 1 calc R . .
C68 C -0.0840(3) -0.2212(3) 0.38839(18) 0.0382(11) Uani 1 1 d . . .
H68A H -0.1356 -0.2342 0.3586 0.057 Uiso 1 1 calc R . .
H68B H -0.1012 -0.1814 0.4140 0.057 Uiso 1 1 calc R . .
H68C H -0.0608 -0.2759 0.4068 0.057 Uiso 1 1 calc R . .
C69 C 0.0718(3) -0.1544(4) 0.4111(2) 0.0582(15) Uani 1 1 d . . .
H69A H 0.1159 -0.1269 0.3952 0.087 Uiso 1 1 calc R . .
H69B H 0.0964 -0.2084 0.4299 0.087 Uiso 1 1 calc R . .
H69C H 0.0561 -0.1136 0.4367 0.087 Uiso 1 1 calc R . .
C70 C 0.3057(3) 0.0380(3) 0.50721(17) 0.0356(11) Uani 1 1 d . . .
C71A C 0.2990(9) 0.0244(10) 0.5651(6) 0.062(4) Uani 0.537(10) 1 d P . .
H71A H 0.2574 -0.0210 0.5670 0.120 Uiso 0.537(10) 1 d P . .
H71B H 0.2788 0.0812 0.5782 0.120 Uiso 0.537(10) 1 d P . .
H71C H 0.3576 0.0111 0.5888 0.120 Uiso 0.537(10) 1 d P . .
C72A C 0.3275(18) -0.0474(15) 0.4811(9) 0.150(15) Uani 0.537(10) 1 d P . .
H72A H 0.2835 -0.0945 0.4838 0.160 Uiso 0.537(10) 1 d P . .
H72B H 0.3866 -0.0711 0.5023 0.160 Uiso 0.537(10) 1 d P . .
H72C H 0.3285 -0.0402 0.4444 0.160 Uiso 0.537(10) 1 d P . .
C73A C 0.3694(9) 0.1113(13) 0.5064(6) 0.110(7) Uani 0.537(10) 1 d P . .
H73A H 0.3755 0.1185 0.4701 0.160 Uiso 0.537(10) 1 d P . .
H73B H 0.4279 0.0940 0.5305 0.160 Uiso 0.537(10) 1 d P . .
H73C H 0.3490 0.1642 0.5199 0.160 Uiso 0.537(10) 1 d P . .
C71B C 0.346(3) 0.0686(16) 0.5650(9) 0.24(2) Uani 0.463(10) 1 d P . .
H71D H 0.2992 0.0975 0.5802 0.200 Uiso 0.463(10) 1 d P . .
H71E H 0.3945 0.1083 0.5689 0.200 Uiso 0.463(10) 1 d P . .
H71F H 0.3663 0.0162 0.5896 0.200 Uiso 0.463(10) 1 d P . .
C72B C 0.2344(13) -0.0276(15) 0.5000(9) 0.146(10) Uani 0.463(10) 1 d P . .
H72D H 0.1893 -0.0158 0.5135 0.160 Uiso 0.463(10) 1 d P . .
H72E H 0.2650 -0.0876 0.5162 0.160 Uiso 0.463(10) 1 d P . .
H72F H 0.2156 -0.0443 0.4597 0.160 Uiso 0.463(10) 1 d P . .
C73B C 0.3685(17) -0.005(2) 0.4839(9) 0.133(14) Uani 0.463(10) 1 d P . .
H73D H 0.4181 0.0292 0.4828 0.160 Uiso 0.463(10) 1 d P . .
H73E H 0.3359 -0.0201 0.4437 0.160 Uiso 0.463(10) 1 d P . .
H73F H 0.3853 -0.0633 0.5003 0.160 Uiso 0.463(10) 1 d P . .
C74 C 0.4148(3) 0.2170(4) 0.3440(2) 0.0546(15) Uani 1 1 d . . .
C75 C 0.4539(4) 0.1338(5) 0.3777(3) 0.099(3) Uani 1 1 d . . .
H75A H 0.4090 0.0874 0.3718 0.149 Uiso 1 1 calc R . .
H75B H 0.4717 0.1491 0.4160 0.149 Uiso 1 1 calc R . .
H75C H 0.5055 0.1128 0.3662 0.149 Uiso 1 1 calc R . .
C76 C 0.3765(5) 0.1898(4) 0.2854(3) 0.089(2) Uani 1 1 d . . .
H76A H 0.3353 0.1407 0.2839 0.133 Uiso 1 1 calc R . .
H76B H 0.4245 0.1715 0.2697 0.133 Uiso 1 1 calc R . .
H76C H 0.3450 0.2397 0.2650 0.133 Uiso 1 1 calc R . .
C77 C 0.4793(4) 0.2927(4) 0.3499(4) 0.108(3) Uani 1 1 d . . .
H77A H 0.5023 0.3069 0.3881 0.162 Uiso 1 1 calc R . .
H77B H 0.4490 0.3442 0.3307 0.162 Uiso 1 1 calc R . .
H77C H 0.5283 0.2760 0.3346 0.162 Uiso 1 1 calc R . .
C78 C 0.1737(4) 0.1590(5) 0.0961(3) 0.080(2) Uani 1 1 d . . .
H78 H 0.1234 0.1811 0.1099 0.096 Uiso 1 1 calc R . .

loop_
_atom_site_aniso_label
_atom_site_aniso_U_11
_atom_site_aniso_U_22
_atom_site_aniso_U_33
_atom_site_aniso_U_23
_atom_site_aniso_U_13
_atom_site_aniso_U_12
Cl1 0.0809(10) 0.0902(12) 0.0620(10) -0.0105(9) 0.0185(8) 0.0198(9)
Cl2 0.0584(10) 0.182(2) 0.158(2) -0.1009(19) 0.0168(11) 0.0012(12)
Cl3 0.1321(18) 0.1190(18) 0.159(2) 0.0156(16) 0.0694(16) -0.0298(15)
S1 0.0529(7) 0.0255(6) 0.0299(6) -0.0047(5) 0.0146(5) 0.0072(5)
O1 0.0354(15) 0.0238(15) 0.0253(15) 0.0028(12) 0.0104(13) -0.0020(12)
O2 0.051(2) 0.0354(18) 0.0308(17) 0.0077(14) 0.0154(16) -0.0120(16)
O3 0.0460(17) 0.0283(16) 0.0193(14) -0.0066(12) 0.0115(13) -0.0119(14)
O4 0.0399(16) 0.0458(18) 0.0195(15) -0.0026(13) 0.0105(13) -0.0124(14)
O5 0.065(2) 0.0121(15) 0.0450(19) 0.0007(13) 0.0354(16) -0.0009(14)
O6 0.0505(18) 0.0135(14) 0.0417(18) 0.0052(13) 0.0203(15) -0.0012(13)
O7 0.062(2) 0.067(2) 0.0217(16) 0.0048(16) -0.0001(15) 0.0433(19)
O8A 0.046(4) 0.065(6) 0.026(3) 0.019(3) 0.009(3) 0.023(4)
O8B 0.068(7) 0.031(5) 0.035(4) -0.011(3) -0.035(4) 0.018(4)
O9 0.0275(15) 0.0450(19) 0.0469(19) -0.0035(16) 0.0051(14) -0.0013(14)
O10 0.0337(17) 0.077(3) 0.0404(19) 0.0188(18) 0.0072(15) 0.0102(17)
N1 0.066(3) 0.064(3) 0.049(3) -0.004(2) 0.013(2) 0.038(3)
C1 0.023(2) 0.054(3) 0.040(3) -0.008(2) -0.001(2) 0.002(2)
C2 0.023(2) 0.048(3) 0.035(3) 0.000(2) -0.006(2) 0.012(2)
C3 0.036(3) 0.032(3) 0.052(3) 0.006(2) -0.001(2) 0.024(2)
C4 0.040(3) 0.036(3) 0.045(3) -0.006(2) 0.010(2) 0.020(2)
C5 0.029(2) 0.046(3) 0.051(3) -0.010(2) 0.012(2) 0.015(2)
C6 0.025(2) 0.045(3) 0.047(3) -0.009(2) 0.013(2) 0.000(2)
C7 0.032(2) 0.043(3) 0.046(3) -0.006(2) 0.019(2) -0.005(2)
C8 0.037(2) 0.034(3) 0.037(3) -0.011(2) 0.016(2) -0.017(2)
C9 0.018(2) 0.044(3) 0.037(3) -0.011(2) -0.0009(19) -0.010(2)
C10 0.028(2) 0.032(2) 0.025(2) -0.0135(19) 0.0038(18) -0.0088(19)
C11 0.029(2) 0.030(2) 0.019(2) -0.0040(18) -0.0047(18) -0.0040(19)
C12 0.031(2) 0.036(3) 0.027(2) 0.004(2) -0.008(2) 0.011(2)
C13 0.041(3) 0.028(2) 0.027(2) 0.0084(19) -0.003(2) 0.013(2)
C14 0.050(3) 0.018(2) 0.043(3) 0.008(2) 0.002(2) 0.021(2)
C15 0.062(3) 0.008(2) 0.052(3) 0.004(2) 0.012(3) 0.010(2)
C16 0.063(3) 0.011(2) 0.049(3) -0.002(2) 0.015(3) 0.014(2)
C17 0.055(3) 0.022(2) 0.044(3) -0.009(2) 0.011(3) 0.020(2)
C18 0.051(3) 0.027(2) 0.043(3) -0.015(2) 0.013(2) 0.014(2)
C19 0.037(2) 0.039(3) 0.042(3) -0.013(2) 0.018(2) 0.009(2)
C20 0.038(3) 0.036(3) 0.035(2) -0.008(2) 0.022(2) 0.008(2)
C21 0.044(3) 0.035(3) 0.041(3) -0.007(2) 0.030(2) -0.008(2)
C22 0.051(3) 0.030(2) 0.032(2) -0.001(2) 0.024(2) -0.004(2)
C23 0.056(3) 0.018(2) 0.033(2) -0.0024(19) 0.025(2) -0.007(2)
C24 0.042(3) 0.022(2) 0.035(3) -0.0058(19) 0.021(2) -0.016(2)
C25 0.040(2) 0.015(2) 0.028(2) -0.0063(18) 0.011(2) -0.0127(18)
C26 0.032(2) 0.017(2) 0.028(2) -0.0089(18) 0.0088(19) -0.0097(18)
C27 0.034(2) 0.019(2) 0.017(2) -0.0044(16) 0.0051(18) -0.0043(18)
C28 0.031(2) 0.027(2) 0.0112(19) -0.0016(16) -0.0013(17) -0.0010(18)
C29 0.037(2) 0.023(2) 0.016(2) 0.0053(17) 0.0031(18) -0.0002(19)
C30 0.047(3) 0.021(2) 0.024(2) 0.0104(18) -0.001(2) 0.002(2)
C31 0.054(3) 0.015(2) 0.037(3) 0.0060(19) 0.016(2) -0.008(2)
C32 0.057(3) 0.010(2) 0.044(3) 0.0026(19) 0.015(2) -0.002(2)
C33 0.048(3) 0.009(2) 0.052(3) -0.013(2) 0.016(2) -0.010(2)
C34 0.057(3) 0.012(2) 0.046(3) -0.016(2) 0.008(2) -0.007(2)
C35 0.048(3) 0.021(2) 0.038(3) -0.021(2) 0.008(2) -0.005(2)
C36 0.049(3) 0.026(2) 0.032(2) -0.018(2) 0.010(2) 0.003(2)
C37 0.046(3) 0.033(3) 0.020(2) -0.0128(19) 0.005(2) 0.008(2)
C38 0.044(3) 0.037(3) 0.024(2) -0.007(2) 0.014(2) 0.004(2)
C39 0.052(3) 0.029(2) 0.018(2) 0.0033(18) 0.013(2) 0.005(2)
C40 0.050(3) 0.031(2) 0.016(2) 0.0034(18) 0.008(2) 0.011(2)
C41 0.055(3) 0.022(2) 0.018(2) 0.0078(18) 0.011(2) 0.013(2)
C42 0.058(3) 0.016(2) 0.022(2) 0.0071(17) 0.021(2) 0.005(2)
C43 0.049(3) 0.011(2) 0.031(2) -0.0024(17) 0.017(2) 0.0006(18)
C44 0.035(2) 0.0140(19) 0.025(2) -0.0025(17) 0.0103(19) 0.0082(18)
C45 0.033(2) 0.016(2) 0.022(2) -0.0024(16) 0.0072(18) 0.0023(17)
C46 0.025(2) 0.025(2) 0.024(2) 0.0001(18) 0.0086(17) 0.0026(17)
C47 0.036(2) 0.022(2) 0.027(2) 0.0039(18) 0.0072(19) -0.0058(19)
C48 0.034(2) 0.017(2) 0.031(2) -0.0033(18) 0.011(2) -0.0125(19)
C49 0.031(2) 0.022(2) 0.041(3) -0.0038(19) 0.014(2) -0.0103(18)
C50 0.039(3) 0.027(2) 0.039(3) -0.013(2) 0.008(2) -0.020(2)
C51 0.027(2) 0.033(3) 0.035(3) -0.014(2) -0.003(2) -0.011(2)
C52 0.038(2) 0.032(2) 0.028(2) -0.017(2) -0.001(2) -0.009(2)
C53 0.042(3) 0.039(3) 0.015(2) -0.0098(19) -0.0038(19) 0.000(2)
C54 0.037(2) 0.041(3) 0.014(2) -0.0011(19) -0.0046(19) 0.010(2)
C55 0.028(2) 0.041(3) 0.019(2) -0.005(2) -0.0057(18) 0.010(2)
C56 0.035(2) 0.034(2) 0.019(2) 0.0025(19) 0.0010(19) 0.018(2)
C57 0.028(2) 0.022(2) 0.024(2) 0.0016(18) 0.0036(18) 0.0114(18)
C58 0.021(2) 0.027(2) 0.024(2) 0.0005(18) 0.0032(17) 0.0019(17)
C59 0.025(2) 0.036(3) 0.030(2) -0.008(2) 0.0055(18) -0.0049(19)
C60 0.022(2) 0.042(3) 0.029(2) -0.010(2) -0.0037(18) -0.004(2)
C61 0.051(3) 0.035(3) 0.043(3) -0.006(2) 0.023(2) 0.013(2)
C62 0.055(3) 0.070(4) 0.016(2) 0.000(2) 0.005(2) -0.018(3)
C63 0.130(5) 0.079(4) 0.044(3) -0.036(3) 0.045(4) -0.061(4)
C64 0.091(4) 0.110(5) 0.034(3) 0.008(3) 0.022(3) -0.030(4)
C65 0.046(3) 0.115(5) 0.046(3) 0.023(3) -0.006(3) -0.005(3)
C66 0.045(3) 0.018(2) 0.031(2) 0.0074(19) 0.001(2) -0.002(2)
C67 0.052(3) 0.016(2) 0.066(3) -0.002(2) 0.015(3) 0.003(2)
C68 0.051(3) 0.023(2) 0.037(3) 0.008(2) 0.003(2) -0.008(2)
C69 0.049(3) 0.077(4) 0.039(3) 0.021(3) -0.005(2) -0.020(3)
C70 0.038(3) 0.035(3) 0.026(2) 0.006(2) -0.005(2) 0.012(2)
C71A 0.057(7) 0.091(12) 0.035(7) 0.023(7) 0.006(6) -0.002(7)
C72A 0.20(3) 0.108(16) 0.081(14) -0.067(13) -0.081(16) 0.103(16)
C73A 0.076(9) 0.164(17) 0.078(10) 0.028(10) -0.003(8) -0.034(10)
C71B 0.43(5) 0.11(2) 0.059(14) -0.031(13) -0.14(2) 0.15(3)
C72B 0.104(14) 0.17(2) 0.152(18) 0.128(16) 0.006(13) -0.039(14)
C73B 0.117(18) 0.21(3) 0.090(18) 0.11(2) 0.065(15) 0.14(2)
C74 0.040(3) 0.060(4) 0.073(4) 0.027(3) 0.031(3) 0.019(3)
C75 0.059(4) 0.116(6) 0.128(6) 0.074(5) 0.035(4) 0.035(4)
C76 0.106(5) 0.085(5) 0.096(5) 0.018(4) 0.062(4) 0.044(4)
C77 0.035(3) 0.093(5) 0.195(9) 0.043(6) 0.027(4) 0.003(3)
C78 0.067(4) 0.105(5) 0.070(4) -0.030(4) 0.022(3) -0.024(4)

loop_
_atom_type_symbol
_atom_type_description
_atom_type_scat_dispersion_real
_atom_type_scat_dispersion_imag
_atom_type_scat_source
C C 0.0033 0.0016 'International Tables Vol C Tables 4.2.6.8 and 6.1.1.4'
H H 0.0000 0.0000 'International Tables Vol C Tables 4.2.6.8 and 6.1.1.4'
N N 0.0061 0.0033 'International Tables Vol C Tables 4.2.6.8 and 6.1.1.4'
O O 0.0106 0.0060 'International Tables Vol C Tables 4.2.6.8 and 6.1.1.4'
S S 0.1246 0.1234 'International Tables Vol C Tables 4.2.6.8 and 6.1.1.4'
Cl Cl 0.1484 0.1585 'International Tables Vol C Tables 4.2.6.8 and 6.1.1.4'

loop_
_geom_angle_atom_site_label_1
_geom_angle_atom_site_label_2
_geom_angle_atom_site_label_3
_geom_angle
_geom_angle_site_symmetry_1
_geom_angle_site_symmetry_3
_geom_angle_publ_flag
C61 S1 C45 98.53(19) . . ?
C46 O1 C47 112.1(3) . . ?
C47 O2 HO2 104(3) . . ?
C27 O3 O4 108.0(2) . . ?
C62 O4 O3 105.2(3) . . ?
C43 O5 O6 105.5(3) . . ?
C66 O6 O5 105.9(3) . . ?
C56 O7 O8A 101.4(3) . . ?
C56 O7 O8B 104.9(4) . . ?
O8A O7 O8B 42.9(4) . . ?
O8B O8A C70 68.6(6) . . ?
O8B O8A C72B 127.3(9) . . ?
C70 O8A C72B 59.0(7) . . ?
O8B O8A O7 68.7(5) . . ?
C70 O8A O7 105.6(4) . . ?
C72B O8A O7 119.1(11) . . ?
O8A O8B C70 65.5(6) . . ?
O8A O8B C73A 124.6(9) . . ?
C70 O8B C73A 59.1(7) . . ?
O8A O8B O7 68.4(5) . . ?
C70 O8B O7 103.8(5) . . ?
C73A O8B O7 125.4(9) . . ?
C59 O9 O10 104.5(3) . . ?
C74 O10 O9 106.7(3) . . ?
C2 C1 C6 121.3(4) . . ?
C2 C1 C9 119.2(4) . . ?
C6 C1 C9 107.0(4) . . ?
C1 C2 C12 120.9(4) . . ?
C1 C2 C3 119.2(4) . . ?
C12 C2 C3 108.2(4) . . ?
C4 C3 C14 120.4(4) . . ?
C4 C3 C2 120.5(4) . . ?
C14 C3 C2 106.9(4) . . ?
C3 C4 C17 119.5(5) . . ?
C3 C4 C5 119.3(4) . . ?
C17 C4 C5 109.3(4) . . ?
C6 C5 C4 121.0(4) . . ?
C6 C5 C19 119.5(4) . . ?
C4 C5 C19 107.4(4) . . ?
C5 C6 C7 120.4(4) . . ?
C5 C6 C1 118.8(4) . . ?
C7 C6 C1 108.7(4) . . ?
C21 C7 C6 119.9(4) . . ?
C21 C7 C8 120.0(4) . . ?
C6 C7 C8 108.2(4) . . ?
C24 C8 C9 118.9(4) . . ?
C24 C8 C7 121.0(4) . . ?
C9 C8 C7 107.5(4) . . ?
C10 C9 C8 118.8(4) . . ?
C10 C9 C1 119.8(4) . . ?
C8 C9 C1 108.6(4) . . ?
C9 C10 C11 120.2(4) . . ?
C9 C10 C26 121.1(4) . . ?
C11 C10 C26 109.2(3) . . ?
C12 C11 C10 119.5(4) . . ?
C12 C11 C28 123.0(4) . . ?
C10 C11 C28 109.8(3) . . ?
C11 C12 C2 120.2(4) . . ?
C11 C12 C13 118.1(4) . . ?
C2 C12 C13 108.5(4) . . ?
C30 C13 C14 122.0(4) . . ?
C30 C13 C12 118.2(4) . . ?
C14 C13 C12 107.6(4) . . ?
C15 C14 C13 118.8(4) . . ?
C15 C14 C3 119.8(4) . . ?
C13 C14 C3 108.8(4) . . ?
C14 C15 C32 119.2(4) . . ?
C14 C15 C16 119.2(5) . . ?
C32 C15 C16 109.0(4) . . ?
C17 C16 C15 120.4(4) . . ?
C17 C16 C34 120.7(4) . . ?
C15 C16 C34 107.3(4) . . ?
C16 C17 C4 120.8(4) . . ?
C16 C17 C18 120.2(4) . . ?
C4 C17 C18 107.2(4) . . ?
C36 C18 C19 118.9(4) . . ?
C36 C18 C17 119.0(4) . . ?
C19 C18 C17 108.3(4) . . ?
C20 C19 C18 121.3(4) . . ?
C20 C19 C5 119.4(4) . . ?
C18 C19 C5 107.8(4) . . ?
C19 C20 C21 121.1(4) . . ?
C19 C20 C38 118.8(4) . . ?
C21 C20 C38 107.6(4) . . ?
C7 C21 C20 119.8(4) . . ?
C7 C21 C22 119.1(4) . . ?
C20 C21 C22 108.3(4) . . ?
C23 C22 C39 118.5(4) . . ?
C23 C22 C21 121.3(4) . . ?
C39 C22 C21 108.4(4) . . ?
C22 C23 C42 121.7(4) . . ?
C22 C23 C24 118.3(4) . . ?
C42 C23 C24 109.0(4) . . ?
C8 C24 C25 121.1(4) . . ?
C8 C24 C23 120.3(4) . . ?
C25 C24 C23 108.5(4) . . ?
C26 C25 C24 120.4(4) . . ?
C26 C25 C43 123.4(4) . . ?
C24 C25 C43 109.3(3) . . ?
C25 C26 C10 119.6(4) . . ?
C25 C26 C27 127.8(4) . . ?
C10 C26 C27 108.2(3) . . ?
O3 C27 C26 103.8(3) . . ?
O3 C27 C28 110.5(3) . . ?
C26 C27 C28 101.3(3) . . ?
O3 C27 C45 111.3(3) . . ?
C26 C27 C45 110.3(3) . . ?
C28 C27 C45 118.2(3) . . ?
C29 C28 C11 118.2(4) . . ?
C29 C28 C27 132.0(3) . . ?
C11 C28 C27 107.1(3) . . ?
C28 C29 C30 118.7(4) . . ?
C28 C29 C47 132.2(4) . . ?
C30 C29 C47 104.9(3) . . ?
C13 C30 C29 122.9(4) . . ?
C13 C30 C31 119.8(4) . . ?
C29 C30 C31 107.4(3) . . ?
C32 C31 C48 123.2(4) . . ?
C32 C31 C30 117.9(4) . . ?
C48 C31 C30 107.7(3) . . ?
C31 C32 C15 122.4(4) . . ?
C31 C32 C33 117.7(4) . . ?
C15 C32 C33 107.4(4) . . ?
C50 C33 C34 120.3(4) . . ?
C50 C33 C32 118.7(4) . . ?
C34 C33 C32 108.6(4) . . ?
C35 C34 C33 120.2(4) . . ?
C35 C34 C16 119.0(4) . . ?
C33 C34 C16 107.6(4) . . ?
C34 C35 C36 121.1(4) . . ?
C34 C35 C52 119.7(4) . . ?
C36 C35 C52 107.4(4) . . ?
C18 C36 C37 119.8(4) . . ?
C18 C36 C35 120.0(4) . . ?
C37 C36 C35 109.1(4) . . ?
C38 C37 C36 120.8(4) . . ?
C38 C37 C53 119.7(4) . . ?
C36 C37 C53 107.4(4) . . ?
C37 C38 C39 120.4(4) . . ?
C37 C38 C20 120.3(4) . . ?
C39 C38 C20 107.8(4) . . ?
C40 C39 C22 119.3(4) . . ?
C40 C39 C38 120.2(4) . . ?
C22 C39 C38 107.9(4) . . ?
C39 C40 C41 121.9(4) . . ?
C39 C40 C54 119.8(4) . . ?
C41 C40 C54 108.0(4) . . ?
C42 C41 C40 119.2(4) . . ?
C42 C41 C56 122.7(4) . . ?
C40 C41 C56 110.2(4) . . ?
C41 C42 C23 119.3(4) . . ?
C41 C42 C43 122.6(4) . . ?
C23 C42 C43 109.5(4) . . ?
O5 C43 C44 107.8(3) . . ?
O5 C43 C25 115.1(3) . . ?
C44 C43 C25 107.1(3) . . ?
O5 C43 C42 116.2(3) . . ?
C44 C43 C42 109.3(3) . . ?
C25 C43 C42 100.8(3) . . ?
C57 C44 C43 124.0(4) . . ?
C57 C44 C45 109.9(3) . . ?
C43 C44 C45 124.6(3) . . ?
C46 C45 C44 100.4(3) . . ?
C46 C45 C27 115.7(3) . . ?
C44 C45 C27 114.7(3) . . ?
C46 C45 S1 111.4(3) . . ?
C44 C45 S1 110.0(2) . . ?
C27 C45 S1 104.7(2) . . ?
C58 C46 O1 126.3(3) . . ?
C58 C46 C45 112.9(3) . . ?
O1 C46 C45 120.8(3) . . ?
O2 C47 O1 105.5(3) . . ?
O2 C47 C29 108.8(3) . . ?
O1 C47 C29 114.1(3) . . ?
O2 C47 C48 112.6(3) . . ?
O1 C47 C48 116.1(3) . . ?
C29 C47 C48 99.7(3) . . ?
C49 C48 C31 118.6(4) . . ?
C49 C48 C47 132.5(4) . . ?
C31 C48 C47 104.4(3) . . ?
C48 C49 C50 118.5(4) . . ?
C48 C49 C59 127.9(4) . . ?
C50 C49 C59 108.8(4) . . ?
C33 C50 C49 122.7(4) . . ?
C33 C50 C51 119.7(4) . . ?
C49 C50 C51 109.5(4) . . ?
C52 C51 C60 121.4(4) . . ?
C52 C51 C50 119.8(4) . . ?
C60 C51 C50 108.8(4) . . ?
C51 C52 C53 118.7(4) . . ?
C51 C52 C35 120.2(4) . . ?
C53 C52 C35 108.1(4) . . ?
C54 C53 C52 119.8(4) . . ?
C54 C53 C37 119.7(4) . . ?
C52 C53 C37 108.0(4) . . ?
C53 C54 C55 120.4(4) . . ?
C53 C54 C40 120.2(4) . . ?
C55 C54 C40 109.0(4) . . ?
C60 C55 C54 120.2(4) . . ?
C60 C55 C56 124.6(4) . . ?
C54 C55 C56 108.4(4) . . ?
O7 C56 C57 106.2(3) . . ?
O7 C56 C41 116.1(3) . . ?
C57 C56 C41 108.6(3) . . ?
O7 C56 C55 115.9(3) . . ?
C57 C56 C55 107.2(3) . . ?
C41 C56 C55 102.3(3) . . ?
C44 C57 C58 110.8(3) . . ?
C44 C57 C56 124.7(4) . . ?
C58 C57 C56 123.6(3) . . ?
C46 C58 C57 105.6(3) . . ?
C46 C58 C59 128.3(4) . . ?
C57 C58 C59 123.1(3) . . ?
O9 C59 C58 115.2(3) . . ?
O9 C59 C49 106.4(3) . . ?
C58 C59 C49 112.2(3) . . ?
O9 C59 C60 113.3(3) . . ?
C58 C59 C60 107.2(3) . . ?
C49 C59 C60 101.8(3) . . ?
C55 C60 C51 119.5(4) . . ?
C55 C60 C59 126.0(4) . . ?
C51 C60 C59 108.5(4) . . ?
N1 C61 S1 174.4(4) . . ?
O4 C62 C63 109.3(4) . . ?
O4 C62 C65 108.7(4) . . ?
C63 C62 C65 114.7(5) . . ?
O4 C62 C64 100.9(4) . . ?
C63 C62 C64 111.2(5) . . ?
C65 C62 C64 111.2(5) . . ?
C62 C63 H63A 109.5 . . ?
C62 C63 H63B 109.5 . . ?
H63A C63 H63B 109.5 . . ?
C62 C63 H63C 109.5 . . ?
H63A C63 H63C 109.5 . . ?
H63B C63 H63C 109.5 . . ?
C62 C64 H64A 109.5 . . ?
C62 C64 H64B 109.5 . . ?
H64A C64 H64B 109.5 . . ?
C62 C64 H64C 109.5 . . ?
H64A C64 H64C 109.5 . . ?
H64B C64 H64C 109.5 . . ?
C62 C65 H65A 109.5 . . ?
C62 C65 H65B 109.5 . . ?
H65A C65 H65B 109.5 . . ?
C62 C65 H65C 109.5 . . ?
H65A C65 H65C 109.5 . . ?
H65B C65 H65C 109.5 . . ?
O6 C66 C67 109.1(3) . . ?
O6 C66 C69 109.8(4) . . ?
C67 C66 C69 111.7(4) . . ?
O6 C66 C68 101.7(3) . . ?
C67 C66 C68 111.9(4) . . ?
C69 C66 C68 112.1(4) . . ?
C66 C67 H67A 109.5 . . ?
C66 C67 H67B 109.5 . . ?
H67A C67 H67B 109.5 . . ?
C66 C67 H67C 109.5 . . ?
H67A C67 H67C 109.5 . . ?
H67B C67 H67C 109.5 . . ?
C66 C68 H68A 109.5 . . ?
C66 C68 H68B 109.5 . . ?
H68A C68 H68B 109.5 . . ?
C66 C68 H68C 109.5 . . ?
H68A C68 H68C 109.5 . . ?
H68B C68 H68C 109.5 . . ?
C66 C69 H69A 109.5 . . ?
C66 C69 H69B 109.5 . . ?
H69A C69 H69B 109.5 . . ?
C66 C69 H69C 109.5 . . ?
H69A C69 H69C 109.5 . . ?
H69B C69 H69C 109.5 . . ?
C73B C70 O8A 127.4(11) . . ?
C73B C70 C72B 102.6(17) . . ?
O8A C70 C72B 63.4(8) . . ?
C73B C70 O8B 114.0(10) . . ?
O8A C70 O8B 45.9(4) . . ?
C72B C70 O8B 109.0(9) . . ?
C73B C70 C73A 78.6(14) . . ?
O8A C70 C73A 108.5(7) . . ?
C72B C70 C73A 170.8(9) . . ?
O8B C70 C73A 62.6(7) . . ?
C73B C70 C71B 112.9(19) . . ?
O8A C70 C71B 118.7(13) . . ?
C72B C70 C71B 116.0(19) . . ?
O8B C70 C71B 102.7(9) . . ?
C73A C70 C71B 71.2(17) . . ?
C73B C70 C71A 124.8(10) . . ?
O8A C70 C71A 102.7(6) . . ?
C72B C70 C71A 78.0(10) . . ?
O8B C70 C71A 117.7(8) . . ?
C73A C70 C71A 109.0(8) . . ?
C71B C70 C71A 38.0(16) . . ?
C73B C70 C72A 35.1(16) . . ?
O8A C70 C72A 109.8(9) . . ?
C72B C70 C72A 67.6(14) . . ?
O8B C70 C72A 127.4(10) . . ?
C73A C70 C72A 113.6(14) . . ?
C71B C70 C72A 126.7(12) . . ?
C71A C70 C72A 112.7(13) . . ?
C71B C71A C70 70.9(18) . . ?
C71B C71A C72B 121(2) . . ?
C70 C71A C72B 49.7(6) . . ?
C71B C71A H71A 175(3) . . ?
C70 C71A H71A 111.3(12) . . ?
C72B C71A H71A 61.8(9) . . ?
C71B C71A H71B 73(2) . . ?
C70 C71A H71B 108.3(11) . . ?
C72B C71A H71B 120.9(13) . . ?
H71A C71A H71B 109.1(13) . . ?
C71B C71A H71C 64.5(15) . . ?
C70 C71A H71C 110.0(10) . . ?
C72B C71A H71C 131.5(15) . . ?
H71A C71A H71C 111.0(14) . . ?
H71B C71A H71C 107.0(14) . . ?
C71B C71A H71D 55(2) . . ?
C70 C71A H71D 101.4(9) . . ?
C72B C71A H71D 130.0(12) . . ?
H71A C71A H71D 127.4(14) . . ?
H71B C71A H71D 18.9(3) . . ?
H71C C71A H71D 93.8(11) . . ?
C71B C71A H71F 58.2(15) . . ?
C70 C71A H71F 106.3(9) . . ?
C72B C71A H71F 133.1(14) . . ?
H71A C71A H71F 117.3(14) . . ?
H71B C71A H71F 104.1(13) . . ?
H71C C71A H71F 6.25(10) . . ?
H71D C71A H71F 89.8(10) . . ?
C73B C72A C70 66(2) . . ?
C73B C72A C72B 120(3) . . ?
C70 C72A C72B 54.3(11) . . ?
C73B C72A H72A 172(4) . . ?
C70 C72A H72A 110(2) . . ?
C72B C72A H72A 56.6(17) . . ?
C73B C72A H72B 71(3) . . ?
C70 C72A H72B 110.0(13) . . ?
C72B C72A H72B 131(2) . . ?
H72A C72A H72B 105(2) . . ?
C73B C72A H72C 79(4) . . ?
C70 C72A H72C 113(2) . . ?
C72B C72A H72C 120.1(19) . . ?
H72A C72A H72C 109.4(17) . . ?
H72B C72A H72C 109(3) . . ?
C73B C72A H72E 139(3) . . ?
C70 C72A H72E 81.0(13) . . ?
C72B C72A H72E 37.7(10) . . ?
H72A C72A H72E 33.9(10) . . ?
H72B C72A H72E 100(2) . . ?
H72C C72A H72E 140(2) . . ?
C73B C72A H73E 63(3) . . ?
C70 C72A H73E 98.8(17) . . ?
C72B C72A H73E 119.9(18) . . ?
H72A C72A H73E 124.8(17) . . ?
H72B C72A H73E 108(3) . . ?
H72C C72A H73E 17.1(6) . . ?
H72E C72A H73E 150.4(19) . . ?
C73B C72A H73F 65(2) . . ?
C70 C72A H73F 106.3(14) . . ?
C72B C72A H73F 133(2) . . ?
H72A C72A H73F 111(3) . . ?
H72B C72A H73F 6.42(18) . . ?
H72C C72A H73F 107(3) . . ?
H72E C72A H73F 104(2) . . ?
H73E C72A H73F 104(3) . . ?
C70 C73A O8B 58.3(6) . . ?
C70 C73A C71B 55.2(11) . . ?
O8B C73A C71B 90.3(15) . . ?
C70 C73A C73B 49.1(9) . . ?
O8B C73A C73B 91.3(11) . . ?
C71B C73A C73B 85.9(12) . . ?
C70 C73A H73A 109.1(13) . . ?
O8B C73A H73A 84.2(10) . . ?
C71B C73A H73A 163.4(19) . . ?
C73B C73A H73A 78.5(13) . . ?
C70 C73A H73B 107.6(13) . . ?
O8B C73A H73B 164.1(15) . . ?
C71B C73A H73B 74.6(14) . . ?
C73B C73A H73B 82.8(16) . . ?
H73A C73A H73B 108.9(15) . . ?
C70 C73A H73C 109.6(12) . . ?
O8B C73A H73C 72.1(10) . . ?
C71B C73A H73C 80.8(12) . . ?
C73B C73A H73C 158.6(14) . . ?
H73A C73A H73C 112.1(17) . . ?
H73B C73A H73C 109.4(15) . . ?
C70 C73A H71E 87.6(8) . . ?
O8B C73A H71E 115.0(10) . . ?
C71B C73A H71E 32.8(11) . . ?
C73B C73A H71E 105.9(12) . . ?
H73A C73A H71E 159.7(12) . . ?
H73B C73A H71E 53.4(6) . . ?
H73C C73A H71E 70.8(9) . . ?
C71A C71B C70 71.2(16) . . ?
C71A C71B C73A 125(2) . . ?
C70 C71B C73A 53.6(10) . . ?
C71A C71B H71B 54(3) . . ?
C70 C71B H71B 99(2) . . ?
C73A C71B H71B 124.9(15) . . ?
C71A C71B H71C 57(2) . . ?
C70 C71B H71C 106.1(18) . . ?
C73A C71B H71C 139(3) . . ?
H71B C71B H71C 90(3) . . ?
C71A C71B H71D 72(4) . . ?
C70 C71B H71D 111(2) . . ?
C73A C71B H71D 120.0(17) . . ?
H71B C71B H71D 18.3(9) . . ?
H71C C71B H71D 100(4) . . ?
C71A C71B H71E 173(3) . . ?
C70 C71B H71E 114(3) . . ?
C73A C71B H71E 61(2) . . ?
H71B C71B H71E 127(2) . . ?
H71C C71B H71E 116(3) . . ?
H71D C71B H71E 109(2) . . ?
C71A C71B H71F 65(2) . . ?
C70 C71B H71F 110.6(18) . . ?
C73A C71B H71F 136(3) . . ?
H71B C71B H71F 96(3) . . ?
H71C C71B H71F 8.2(2) . . ?
H71D C71B H71F 104(4) . . ?
H71E C71B H71F 108(3) . . ?
C70 C72B O8A 57.7(8) . . ?
C70 C72B C72A 58.1(9) . . ?
O8A C72B C72A 99.1(12) . . ?
C70 C72B C71A 52.4(8) . . ?
O8A C72B C71A 85.0(13) . . ?
C72A C72B C71A 91.4(11) . . ?
C70 C72B H72A 94.2(13) . . ?
O8A C72B H72A 130.0(14) . . ?
C72A C72B H72A 36.9(12) . . ?
C71A C72B H72A 110.9(12) . . ?
C70 C72B H72D 118(2) . . ?
O8A C72B H72D 81.6(18) . . ?
C72A C72B H72D 174(2) . . ?
C71A C72B H72D 82.3(18) . . ?
H72A C72B H72D 145.2(18) . . ?
C70 C72B H72E 106.4(14) . . ?
O8A C72B H72E 163.9(16) . . ?
C72A C72B H72E 67.8(18) . . ?
C71A C72B H72E 85.9(12) . . ?
H72A C72B H72E 43.0(11) . . ?
H72D C72B H72E 110.3(14) . . ?
C70 C72B H72F 107.8(13) . . ?
O8A C72B H72F 85.0(10) . . ?
C72A C72B H72F 73.3(16) . . ?
C71A C72B H72F 160.0(14) . . ?
H72A C72B H72F 63.9(16) . . ?
H72D C72B H72F 113.1(18) . . ?
H72E C72B H72F 100(2) . . ?
C72A C73B C70 79(2) . . ?
C72A C73B C73A 131(3) . . ?
C70 C73B C73A 52.3(10) . . ?
C72A C73B H72B 59(2) . . ?
C70 C73B H72B 111.1(17) . . ?
C73A C73B H72B 138(2) . . ?
C72A C73B H72C 53(3) . . ?
C70 C73B H72C 107.3(19) . . ?
C73A C73B H72C 131.6(15) . . ?
H72B C73B H72C 88(2) . . ?
C72A C73B H73D 166(4) . . ?
C70 C73B H73D 115(3) . . ?
C73A C73B H73D 62.9(18) . . ?
H72B C73B H73D 113(2) . . ?
H72C C73B H73D 119.3(19) . . ?
C72A C73B H73E 67(3) . . ?
C70 C73B H73E 107.2(18) . . ?
C73A C73B H73E 118.5(17) . . ?
H72B C73B H73E 103(3) . . ?
H72C C73B H73E 15.8(5) . . ?
H73D C73B H73E 106.9(19) . . ?
C72A C73B H73F 60(3) . . ?
C70 C73B H73F 111.5(18) . . ?
C73A C73B H73F 138(2) . . ?
H72B C73B H73F 0.7(2) . . ?
H72C C73B H73F 89(3) . . ?
H73D C73B H73F 112(2) . . ?
H73E C73B H73F 103(3) . . ?
O10 C74 C77 110.4(5) . . ?
O10 C74 C76 108.4(4) . . ?
C77 C74 C76 112.8(5) . . ?
O10 C74 C75 101.9(4) . . ?
C77 C74 C75 113.8(5) . . ?
C76 C74 C75 108.9(5) . . ?
C74 C75 H75A 109.5 . . ?
C74 C75 H75B 109.5 . . ?
H75A C75 H75B 109.5 . . ?
C74 C75 H75C 109.5 . . ?
H75A C75 H75C 109.5 . . ?
H75B C75 H75C 109.5 . . ?
C74 C76 H76A 109.5 . . ?
C74 C76 H76B 109.5 . . ?
H76A C76 H76B 109.5 . . ?
C74 C76 H76C 109.5 . . ?
H76A C76 H76C 109.5 . . ?
H76B C76 H76C 109.5 . . ?
C74 C77 H77A 109.5 . . ?
C74 C77 H77B 109.5 . . ?
H77A C77 H77B 109.5 . . ?
C74 C77 H77C 109.5 . . ?
H77A C77 H77C 109.5 . . ?
H77B C77 H77C 109.5 . . ?
Cl2 C78 Cl1 111.3(4) . . ?
Cl2 C78 Cl3 113.1(4) . . ?
Cl1 C78 Cl3 109.0(3) . . ?
Cl2 C78 H78 107.7 . . ?
Cl1 C78 H78 107.7 . . ?
Cl3 C78 H78 107.7 . . ?

loop_
_geom_bond_atom_site_label_1
_geom_bond_atom_site_label_2
_geom_bond_distance
_geom_bond_site_symmetry_2
_geom_bond_publ_flag
Cl1 C78 1.753(7) . ?
Cl2 C78 1.710(6) . ?
Cl3 C78 1.809(7) . ?
S1 C61 1.696(5) . ?
S1 C45 1.867(4) . ?
O1 C46 1.370(4) . ?
O1 C47 1.426(5) . ?
O2 C47 1.395(5) . ?
O2 HO2 0.90(5) . ?
O3 C27 1.433(4) . ?
O3 O4 1.483(4) . ?
O4 C62 1.465(5) . ?
O5 C43 1.427(4) . ?
O5 O6 1.472(4) . ?
O6 C66 1.448(5) . ?
O7 C56 1.424(5) . ?
O7 O8A 1.533(6) . ?
O7 O8B 1.537(7) . ?
O8A O8B 1.122(9) . ?
O8A C70 1.423(7) . ?
O8A C72B 1.51(2) . ?
O8B C70 1.456(8) . ?
O8B C73A 1.520(15) . ?
O9 C59 1.432(5) . ?
O9 O10 1.472(4) . ?
O10 C74 1.461(6) . ?
N1 C61 1.144(5) . ?
C1 C2 1.374(6) . ?
C1 C6 1.449(6) . ?
C1 C9 1.452(6) . ?
C2 C12 1.434(6) . ?
C2 C3 1.465(6) . ?
C3 C4 1.385(7) . ?
C3 C14 1.455(7) . ?
C4 C17 1.433(6) . ?
C4 C5 1.445(7) . ?
C5 C6 1.398(6) . ?
C5 C19 1.458(6) . ?
C6 C7 1.437(6) . ?
C7 C21 1.390(6) . ?
C7 C8 1.448(6) . ?
C8 C24 1.382(6) . ?
C8 C9 1.447(6) . ?
C9 C10 1.396(6) . ?
C10 C11 1.432(6) . ?
C10 C26 1.434(5) . ?
C11 C12 1.389(6) . ?
C11 C28 1.452(6) . ?
C12 C13 1.456(6) . ?
C13 C30 1.371(6) . ?
C13 C14 1.440(6) . ?
C14 C15 1.392(6) . ?
C15 C32 1.446(6) . ?
C15 C16 1.450(6) . ?
C16 C17 1.379(7) . ?
C16 C34 1.465(6) . ?
C17 C18 1.461(6) . ?
C18 C36 1.410(6) . ?
C18 C19 1.443(6) . ?
C19 C20 1.380(6) . ?
C20 C21 1.438(6) . ?
C20 C38 1.462(6) . ?
C21 C22 1.455(6) . ?
C22 C23 1.407(6) . ?
C22 C39 1.432(6) . ?
C23 C42 1.420(6) . ?
C23 C24 1.457(6) . ?
C24 C25 1.434(6) . ?
C25 C26 1.352(5) . ?
C25 C43 1.537(6) . ?
C26 C27 1.547(5) . ?
C27 C28 1.550(5) . ?
C27 C45 1.592(5) . ?
C28 C29 1.365(5) . ?
C29 C30 1.460(5) . ?
C29 C47 1.519(5) . ?
C30 C31 1.468(6) . ?
C31 C32 1.374(6) . ?
C31 C48 1.446(6) . ?
C32 C33 1.452(6) . ?
C33 C50 1.382(6) . ?
C33 C34 1.452(6) . ?
C34 C35 1.385(6) . ?
C35 C36 1.441(6) . ?
C35 C52 1.455(6) . ?
C36 C37 1.428(6) . ?
C37 C38 1.374(6) . ?
C37 C53 1.464(6) . ?
C38 C39 1.457(6) . ?
C39 C40 1.378(6) . ?
C40 C41 1.434(6) . ?
C40 C54 1.451(6) . ?
C41 C42 1.382(6) . ?
C41 C56 1.505(6) . ?
C42 C43 1.546(5) . ?
C43 C44 1.488(5) . ?
C44 C57 1.337(5) . ?
C44 C45 1.514(5) . ?
C45 C46 1.509(5) . ?
C46 C58 1.349(5) . ?
C47 C48 1.547(5) . ?
C48 C49 1.374(6) . ?
C49 C50 1.439(6) . ?
C49 C59 1.536(6) . ?
C50 C51 1.459(6) . ?
C51 C52 1.388(6) . ?
C51 C60 1.436(6) . ?
C52 C53 1.434(6) . ?
C53 C54 1.389(6) . ?
C54 C55 1.439(6) . ?
C55 C60 1.362(6) . ?
C55 C56 1.532(6) . ?
C56 C57 1.494(5) . ?
C57 C58 1.480(5) . ?
C58 C59 1.517(5) . ?
C59 C60 1.561(6) . ?
C62 C63 1.501(7) . ?
C62 C65 1.545(7) . ?
C62 C64 1.548(7) . ?
C63 H63A 0.9600 . ?
C63 H63B 0.9600 . ?
C63 H63C 0.9600 . ?
C64 H64A 0.9600 . ?
C64 H64B 0.9600 . ?
C64 H64C 0.9600 . ?
C65 H65A 0.9600 . ?
C65 H65B 0.9600 . ?
C65 H65C 0.9600 . ?
C66 C67 1.514(6) . ?
C66 C69 1.515(6) . ?
C66 C68 1.517(6) . ?
C67 H67A 0.9600 . ?
C67 H67B 0.9600 . ?
C67 H67C 0.9600 . ?
C68 H68A 0.9600 . ?
C68 H68B 0.9600 . ?
C68 H68C 0.9600 . ?
C69 H69A 0.9600 . ?
C69 H69B 0.9600 . ?
C69 H69C 0.9600 . ?
C70 C73B 1.40(2) . ?
C70 C72B 1.443(17) . ?
C70 C73A 1.468(15) . ?
C70 C71B 1.496(19) . ?
C70 C71A 1.499(14) . ?
C70 C72A 1.507(19) . ?
C71A C71B 0.98(4) . ?
C71A C72B 1.85(3) . ?
C71A H71A 0.938(12) . ?
C71A H71B 0.987(16) . ?
C71A H71C 0.964(14) . ?
C71A H71D 1.154(16) . ?
C71A H71F 1.066(13) . ?
C72A C73B 0.88(4) . ?
C72A C72B 1.64(3) . ?
C72A H72A 0.99(3) . ?
C72A H72B 0.99(2) . ?
C72A H72C 0.93(3) . ?
C72A H72E 1.58(3) . ?
C72A H73E 1.06(3) . ?
C72A H73F 0.92(2) . ?
C73A C71B 1.73(4) . ?
C73A C73B 1.82(3) . ?
C73A H73A 0.948(14) . ?
C73A H73B 0.979(14) . ?
C73A H73C 0.94(2) . ?
C73A H71E 1.520(14) . ?
C71B H71B 1.17(4) . ?
C71B H71C 1.03(2) . ?
C71B H71D 0.99(4) . ?
C71B H71E 0.94(4) . ?
C71B H71F 1.00(2) . ?
C72B H72A 1.37(3) . ?
C72B H72D 0.86(2) . ?
C72B H72E 1.04(2) . ?
C72B H72F 1.01(2) . ?
C73B H72B 1.10(2) . ?
C73B H72C 1.15(3) . ?
C73B H73D 0.92(3) . ?
C73B H73E 1.03(3) . ?
C73B H73F 0.97(2) . ?
C74 C77 1.481(7) . ?
C74 C76 1.496(8) . ?
C74 C75 1.534(7) . ?
C75 H75A 0.9600 . ?
C75 H75B 0.9600 . ?
C75 H75C 0.9600 . ?
C76 H76A 0.9600 . ?
C76 H76B 0.9600 . ?
C76 H76C 0.9600 . ?
C77 H77A 0.9600 . ?
C77 H77B 0.9600 . ?
C77 H77C 0.9600 . ?
C78 H78 0.9800 . ?

loop_
_geom_hbond_atom_site_label_D
_geom_hbond_atom_site_label_H
_geom_hbond_atom_site_label_A
_geom_hbond_distance_DH
_geom_hbond_distance_HA
_geom_hbond_distance_DA
_geom_hbond_angle_DHA
_geom_hbond_site_symmetry_A
O2 HO2 N1 0.90(5) 1.96(5) 2.855(5) 172(4) 2
